data_4101204
loop_
_publ_author_name
B.Junker
M.Reggelin
D.Schollmeyer

_journal_name_full 'Journal of the American Chemical Society'
_journal_paper_doi 10.1021/ja057012a
_journal_year 2006
_chemical_formula_moiety 'C48 H67 N3 O7 S1 Si1'
_chemical_formula_sum 'C48 H67 N3 O7 S Si'
_space_group_IT_number 19
_symmetry_cell_setting orthorhombic
_symmetry_Int_Tables_number 19
_symmetry_space_group_name_Hall 'P 2ac 2ab'
_symmetry_space_group_name_H-M 'P 21 21 21'
_cell_angle_alpha 90
_cell_angle_beta 90
_cell_angle_gamma 90
_cell_formula_units_Z 4
_cell_length_a 11.0305(4)
_cell_length_b 13.8404(6)
_cell_length_c 32.098(2)
_cell_volume 4900.290
_diffrn_ambient_temperature 295
_exptl_crystal_density_diffrn 1.163
_cod_original_formula_sum 'C48 H67 N3 O7 S1 Si1'
_cod_database_code 4101204

loop_
_symmetry_equiv_pos_site_id
_symmetry_equiv_pos_as_xyz
1 x,y,z
2 1/2-x,-y,1/2+z
3 1/2+x,1/2-y,-z
4 -x,1/2+y,1/2-z

loop_
_atom_site_label
_atom_site_type_symbol
_atom_site_fract_x
_atom_site_fract_y
_atom_site_fract_z
C1 C 0.5339(3) 0.13156(17) 0.20426(8)
H1 H 0.45890 0.08660 0.20810
C2 C 0.6464(3) 0.09197(18) 0.22601(8)
H2 H 0.70010 0.05300 0.20610
C3 C 0.7246(2) 0.18231(18) 0.23290(8)
H3 H 0.76140 0.18970 0.20540
C4 C 0.8145(3) 0.1774(2) 0.26946(9)
H4 H 0.84140 0.11280 0.28090
H5 H 0.89330 0.20500 0.25690
C5 C 0.7586(3) 0.2362(3) 0.3050(1)
H6 H 0.75770 0.19850 0.33050
H7 H 0.80510 0.29460 0.30980
C6 C 0.6293(3) 0.26146(19) 0.29177(8)
H8 H 0.59880 0.32570 0.30390
H9 H 0.57880 0.20960 0.30080
C7 C 0.6324(2) 0.26211(17) 0.24363(8)
N1 N 0.5193(2) 0.22782(14) 0.22420(6)
O1 O 0.6151(2) 0.04962(13) 0.26488(6)
H10 H 0.59240 -0.01750 0.26470
C8 C 0.5493(3) 0.14242(18) 0.15675(8)
H11 H 0.62730 0.18770 0.14880
H12 H 0.47280 0.18010 0.14740
C9 C 0.5468(3) 0.04787(19) 0.13374(8)
C10 C 0.4422(3) -0.01252(19) 0.12680(8)
C11 C 0.3218(3) -0.0038(2) 0.13725(9)
H13 H 0.28640 0.05200 0.15320
C12 C 0.2399(3) -0.0726(3) 0.12349(10)
H14 H 0.15000 -0.07180 0.13360
C13 C 0.2795(3) -0.1508(2) 0.0999(1)
H15 H 0.21670 -0.20000 0.08850
C14 C 0.3995(3) -0.1626(2) 0.08940(9)
H16 H 0.43210 -0.20660 0.06600
C15 C 0.4801(3) -0.0916(2) 0.10237(8)
N2 N 0.6036(2) -0.07951(16) 0.09437(7)
C16 C 0.6405(3) 0.00744(19) 0.11354(8)
H17 H 0.72380 0.03450 0.11060
C17 C 0.6711(3) -0.1344(2) 0.06659(10)
O2 O 0.6339(2) -0.20480(17) 0.04956(8)
O3 O 0.7815(2) -0.09569(15) 0.06275(6)
C18 C 0.8687(4) -0.1320(3) 0.03143(12)
C19 C 0.9061(5) -0.2330(3) 0.04277(15)
H18 H 0.94260 -0.23290 0.06990
H19 H 0.96360 -0.25650 0.02270
H20 H 0.83620 -0.27430 0.04290
C20 C 0.8113(4) -0.1268(3) -0.01123(13)
H21 H 0.78810 -0.06130 -0.01710
H22 H 0.74090 -0.16750 -0.01200
H23 H 0.86850 -0.14820 -0.03180
C21 C 0.9716(4) -0.0613(3) 0.03530(14)
H24 H 0.94410 0.00200 0.02740
H25 H 1.03670 -0.08070 0.01730
H26 H 0.99960 -0.06000 0.06360
C22 C 0.4153(3) 0.2759(2) 0.22705(8)
O4 O 0.39846(17) 0.35090(12) 0.24624(6)
O5 O 0.32580(17) 0.22920(13) 0.20614(6)
C23 C 0.2063(3) 0.2704(2) 0.20922(10)
H27 H 0.19940 0.33790 0.19660
H28 H 0.18260 0.29160 0.24060
C24 C 0.1193(3) 0.1963(2) 0.19344(10)
C25 C 0.1012(3) 0.1113(2) 0.21549(10)
H29 H 0.15420 0.10520 0.24160
C26 C 0.0220(3) 0.0426(3) 0.20124(13)
H30 H 0.02430 -0.02470 0.21850
C27 C -0.0386(3) 0.0562(3) 0.16458(13)
H31 H -0.10270 -0.00220 0.15400
C28 C -0.0226(4) 0.1386(3) 0.14313(14)
H32 H -0.06700 0.14300 0.11980
C29 C 0.0566(3) 0.2090(3) 0.15726(12)
H33 H 0.06720 0.26540 0.14190
C30 C 0.6678(2) 0.36502(17) 0.23007(7)
H34 H 0.74070 0.39410 0.24710
H35 H 0.60670 0.40820 0.23850
S1 S 0.70220(7) 0.38911(5) 0.17657(2)
O6 O 0.80687(18) 0.33245(13) 0.16415(6)
C31 C 0.7559(3) 0.51151(19) 0.17764(8)
C32 C 0.6758(3) 0.5855(2) 0.18572(9)
H36 H 0.58280 0.57360 0.19100
C33 C 0.7146(3) 0.6801(2) 0.18290(9)
H37 H 0.66090 0.74100 0.18790
C34 C 0.8334(4) 0.7011(2) 0.17223(9)
C35 C 0.9116(3) 0.6259(2) 0.16459(10)
H38 H 0.99140 0.63950 0.15730
C36 C 0.8749(3) 0.5309(2) 0.16739(9)
H39 H 0.92900 0.47420 0.16300
C37 C 0.8743(4) 0.8063(2) 0.16916(11)
H40 H 0.95840 0.80860 0.16160
H41 H 0.86310 0.83740 0.19560
H42 H 0.82700 0.83890 0.14840
N3 N 0.5824(2) 0.38292(14) 0.15402(6)
C38 C 0.5831(3) 0.4120(2) 0.10914(8)
H43 H 0.64150 0.47950 0.10550
C39 C 0.6279(3) 0.3277(2) 0.08244(8)
H44 H 0.56710 0.28160 0.08530
H45 H 0.70740 0.30300 0.09500
O7 O 0.6376(2) 0.35607(15) 0.04004(6)
Si1 Si 0.75208(9) 0.33030(7) 0.00920(3)
C40 C 0.8058(4) 0.2053(2) 0.01897(11)
H46 H 0.73980 0.16090 0.01520
H47 H 0.83550 0.20040 0.04700
H48 H 0.86970 0.18980 -0.00020
C41 C 0.6888(4) 0.3413(3) -0.04388(9)
H49 H 0.62290 0.29660 -0.04710
H50 H 0.75080 0.32690 -0.06400
H51 H 0.65990 0.40590 -0.04810
C42 C 0.8798(4) 0.4168(2) 0.01667(11)
C43 C 0.9777(4) 0.3993(3) -0.01610(12)
H52 H 0.94330 0.40630 -0.04340
H53 H 1.00950 0.33510 -0.01300
H54 H 1.04180 0.44540 -0.01250
C44 C 0.9373(4) 0.4054(4) 0.05963(13)
H55 H 0.87700 0.41580 0.08070
H56 H 1.00130 0.45190 0.06280
H57 H 0.97000 0.34140 0.06240
C45 C 0.8315(5) 0.5202(3) 0.01122(17)
H58 H 0.77020 0.53260 0.03180
H59 H 0.79720 0.52710 -0.01610
H60 H 0.89680 0.56530 0.01460
C46 C 0.4550(3) 0.4460(2) 0.09675(10)
H61 H 0.47270 0.45960 0.06680
C47 C 0.4238(4) 0.5419(3) 0.11783(12)
H62 H 0.34390 0.56170 0.10960
H63 H 0.48150 0.59020 0.10960
H64 H 0.42650 0.53400 0.14750
C48 C 0.3584(4) 0.3706(3) 0.10479(12)
H65 H 0.28080 0.39550 0.09650
H66 H 0.35680 0.35500 0.13390
H67 H 0.37630 0.31340 0.08900
